data_4065607
loop_
_publ_author_name
'Li, Jie'
'Lutz, Martin'
'Spek, Anthony L.'
'van Klink, Gerard P. M.'
'van Koten, Gerard'
'Klein Gebbink, Robertus J. M.'

_publ_section_title
;
 Chiral Amino Alcohol Derived Bis-phosphoramidite Pincer Palladium
 Complexes and Their Applications in Asymmetric Allylation of Aldimines
;
_journal_issue 6
_journal_name_full Organometallics
_journal_page_first 1379
_journal_paper_doi 10.1021/om100021p
_journal_volume 29
_journal_year 2010
_chemical_absolute_configuration ad
_chemical_formula_moiety 'C24 H21 I N2 O4 P2 Pd, C4 H10 O'
_chemical_formula_sum 'C28 H31 I N2 O5 P2 Pd'
_chemical_formula_weight 770.79
_chemical_name_systematic
; 
 ? 
;
_space_group_IT_number 1
_symmetry_cell_setting triclinic
_symmetry_space_group_name_Hall 'P 1'
_symmetry_space_group_name_H-M 'P 1'
_atom_sites_solution_hydrogens geom
_atom_sites_solution_primary heavy
_atom_sites_solution_secondary difmap
_audit_creation_method SHELXL-97
_cell_angle_alpha 89.198(1)
_cell_angle_beta 84.462(2)
_cell_angle_gamma 68.804(1)
_cell_formula_units_Z 2
_cell_length_a 10.3714(3)
_cell_length_b 11.8544(2)
_cell_length_c 13.0540(3)
_cell_measurement_reflns_used 8143
_cell_measurement_temperature 150(2)
_cell_measurement_theta_max 27.49
_cell_measurement_theta_min 1.84
_cell_volume 1489.01(6)
_computing_cell_refinement Peakref
_computing_data_collection 'Nonius COLLECT'
_computing_data_reduction 'EvalCCD, Twinabs'
_computing_structure_refinement 'SHELXL-97 (Sheldrick, 1997)'
_computing_structure_solution 'DIRDIF-99 (Beurskens et al., 1999)'
_diffrn_ambient_temperature 150(2)
_diffrn_measured_fraction_theta_full 0.980
_diffrn_measured_fraction_theta_max 0.980
_diffrn_measurement_device_type 'Nonius KappaCCD'
_diffrn_measurement_method '\f and \w scans'
_diffrn_radiation_monochromator graphite
_diffrn_radiation_source 'rotating anode'
_diffrn_radiation_type MoK\a
_diffrn_radiation_wavelength 0.71073
_diffrn_reflns_av_R_equivalents 0.0321
_diffrn_reflns_av_sigmaI/netI 0.0152
_diffrn_reflns_limit_h_max 13
_diffrn_reflns_limit_h_min -13
_diffrn_reflns_limit_k_max 15
_diffrn_reflns_limit_k_min -15
_diffrn_reflns_limit_l_max 16
_diffrn_reflns_limit_l_min -15
_diffrn_reflns_number 18348
_diffrn_reflns_theta_full 27.67
_diffrn_reflns_theta_max 27.67
_diffrn_reflns_theta_min 1.57
_exptl_absorpt_coefficient_mu 1.807
_exptl_absorpt_correction_T_max 0.85
_exptl_absorpt_correction_T_min 0.41
_exptl_absorpt_correction_type multi-scan
_exptl_crystal_colour colourless
_exptl_crystal_density_diffrn 1.719
_exptl_crystal_density_method 'not measured'
_exptl_crystal_description plate
_exptl_crystal_F_000 764
_exptl_crystal_size_max 0.63
_exptl_crystal_size_mid 0.39
_exptl_crystal_size_min 0.09
_refine_diff_density_max 1.046
_refine_diff_density_min -0.983
_refine_diff_density_rms 0.114
_refine_ls_abs_structure_details 'Flack H D (1983), Acta Cryst. A39, 876-881'
_refine_ls_abs_structure_Flack 0.007(15)
_refine_ls_extinction_method none
_refine_ls_goodness_of_fit_ref 1.102
_refine_ls_hydrogen_treatment constr
_refine_ls_matrix_type full
_refine_ls_number_parameters 708
_refine_ls_number_reflns 11751
_refine_ls_number_restraints 3
_refine_ls_restrained_S_all 1.102
_refine_ls_R_factor_all 0.0319
_refine_ls_R_factor_gt 0.0298
_refine_ls_shift/su_max 0.001
_refine_ls_shift/su_mean 0.000
_refine_ls_structure_factor_coef Fsqd
_refine_ls_weighting_details 'calc w=1/[\s^2^(Fo^2^)+(0.0437P)^2^+1.8604P] where P=(Fo^2^+2Fc^2^)/3'
_refine_ls_weighting_scheme calc
_refine_ls_wR_factor_gt 0.0768
_refine_ls_wR_factor_ref 0.0786
_reflns_number_gt 11431
_reflns_number_total 11751
_reflns_threshold_expression I>2\s(I)
_cod_data_source_file om100021p_si_001.cif
_cod_data_source_block s3885a
_cod_database_code 4065607

loop_
_symmetry_equiv_pos_as_xyz
'x, y, z'

loop_
_atom_site_label
_atom_site_type_symbol
_atom_site_fract_x
_atom_site_fract_y
_atom_site_fract_z
_atom_site_U_iso_or_equiv
_atom_site_adp_type
_atom_site_occupancy
_atom_site_symmetry_multiplicity
_atom_site_calc_flag
_atom_site_refinement_flags
I1 I 0.29741(4) 0.22634(4) 0.29259(4) 0.03352(10) Uani 1 1 d .
Pd1 Pd 0.53657(4) 0.25848(3) 0.25356(3) 0.01734(8) Uani 1 1 d .
P11 P 0.49657(14) 0.42393(12) 0.35426(12) 0.0206(3) Uani 1 1 d .
P21 P 0.64139(16) 0.10474(13) 0.13778(12) 0.0225(3) Uani 1 1 d .
O11 O 0.6402(4) 0.4517(4) 0.3384(3) 0.0265(9) Uani 1 1 d .
O21 O 0.4710(4) 0.4269(4) 0.4769(3) 0.0278(9) Uani 1 1 d .
O31 O 0.7853(4) 0.1222(4) 0.0930(3) 0.0279(9) Uani 1 1 d .
O41 O 0.5767(5) 0.0956(4) 0.0336(3) 0.0329(10) Uani 1 1 d .
N11 N 0.3664(5) 0.5543(4) 0.3366(4) 0.0254(10) Uani 1 1 d .
N21 N 0.6819(5) -0.0402(4) 0.1653(4) 0.0252(10) Uani 1 1 d .
C11 C 0.7115(5) 0.2871(5) 0.2150(4) 0.0182(10) Uani 1 1 d .
C21 C 0.7389(6) 0.3805(5) 0.2609(5) 0.0222(11) Uani 1 1 d .
C31 C 0.8587(6) 0.4043(6) 0.2350(5) 0.0268(12) Uani 1 1 d .
H31 H 0.8746 0.4682 0.2681 0.032 Uiso 1 1 calc R
C41 C 0.9560(6) 0.3312(6) 0.1585(5) 0.0288(13) Uani 1 1 d .
H41 H 1.0390 0.3461 0.1393 0.035 Uiso 1 1 calc R
C51 C 0.9326(6) 0.2360(5) 0.1096(5) 0.0281(12) Uani 1 1 d .
H51 H 0.9992 0.1863 0.0582 0.034 Uiso 1 1 calc R
C61 C 0.8106(6) 0.2167(5) 0.1382(4) 0.0210(10) Uani 1 1 d .
C71 C 0.3254(7) 0.5039(6) 0.5115(5) 0.0301(13) Uani 1 1 d .
H71A H 0.3183 0.5341 0.5829 0.036 Uiso 1 1 calc R
H71B H 0.2635 0.4572 0.5091 0.036 Uiso 1 1 calc R
C81 C 0.2853(7) 0.6091(6) 0.4374(5) 0.0306(13) Uani 1 1 d .
H81 H 0.3140 0.6756 0.4609 0.037 Uiso 1 1 calc R
C91 C 0.1328(7) 0.6594(6) 0.4153(6) 0.0390(16) Uani 1 1 d .
H91A H 0.0776 0.6214 0.4596 0.047 Uiso 1 1 calc R
H91B H 0.0924 0.7481 0.4273 0.047 Uiso 1 1 calc R
C101 C 0.1356(6) 0.6281(5) 0.3043(5) 0.0265(13) Uani 1 1 d .
C111 C 0.0269(7) 0.6490(6) 0.2413(6) 0.0345(14) Uani 1 1 d .
H111 H -0.0670 0.6892 0.2683 0.041 Uiso 1 1 calc R
C121 C 0.0588(7) 0.6101(6) 0.1394(6) 0.0361(15) Uani 1 1 d .
H121 H -0.0144 0.6214 0.0972 0.043 Uiso 1 1 calc R
C131 C 0.1945(7) 0.5554(6) 0.0977(6) 0.0367(15) Uani 1 1 d .
H131 H 0.2132 0.5320 0.0269 0.044 Uiso 1 1 calc R
C141 C 0.3047(7) 0.5338(5) 0.1577(5) 0.0287(13) Uani 1 1 d .
H141 H 0.3984 0.4958 0.1293 0.034 Uiso 1 1 calc R
C151 C 0.2721(6) 0.5701(5) 0.2607(5) 0.0249(12) Uani 1 1 d .
C161 C 0.5298(8) -0.0073(6) 0.0335(6) 0.0388(16) Uani 1 1 d .
H16A H 0.5294 -0.0343 -0.0378 0.047 Uiso 1 1 calc R
H16B H 0.4348 0.0152 0.0689 0.047 Uiso 1 1 calc R
C171 C 0.6347(7) -0.1084(5) 0.0917(5) 0.0322(14) Uani 1 1 d .
H171 H 0.7147 -0.1584 0.0428 0.039 Uiso 1 1 calc R
C181 C 0.5779(8) -0.1905(6) 0.1597(6) 0.0415(17) Uani 1 1 d .
H18A H 0.4751 -0.1577 0.1683 0.050 Uiso 1 1 calc R
H18B H 0.6103 -0.2735 0.1296 0.050 Uiso 1 1 calc R
C191 C 0.6360(6) -0.1901(5) 0.2608(6) 0.0301(13) Uani 1 1 d .
C201 C 0.6409(7) -0.2604(6) 0.3473(6) 0.0395(16) Uani 1 1 d .
H201 H 0.6063 -0.3245 0.3473 0.047 Uiso 1 1 calc R
C211 C 0.6961(7) -0.2372(6) 0.4335(6) 0.0420(17) Uani 1 1 d .
H211 H 0.6990 -0.2853 0.4927 0.050 Uiso 1 1 calc R
C221 C 0.7474(7) -0.1435(6) 0.4338(6) 0.0356(15) Uani 1 1 d .
H221 H 0.7853 -0.1283 0.4933 0.043 Uiso 1 1 calc R
C231 C 0.7436(6) -0.0719(5) 0.3476(5) 0.0284(13) Uani 1 1 d .
H231 H 0.7778 -0.0076 0.3480 0.034 Uiso 1 1 calc R
C241 C 0.6892(6) -0.0962(5) 0.2619(5) 0.0226(12) Uani 1 1 d .
I2 I 0.66822(3) 0.81005(3) 0.76551(4) 0.03267(10) Uani 1 1 d .
Pd2 Pd 0.45183(3) 0.74350(3) 0.75661(3) 0.01688(8) Uani 1 1 d .
P12 P 0.52597(14) 0.57332(12) 0.84871(11) 0.0198(3) Uani 1 1 d .
P22 P 0.32573(13) 0.88322(12) 0.64891(12) 0.0195(3) Uani 1 1 d .
O12 O 0.3996(4) 0.5209(3) 0.8567(3) 0.0264(9) Uani 1 1 d .
O22 O 0.5542(4) 0.5709(4) 0.9683(3) 0.0281(9) Uani 1 1 d .
O32 O 0.1806(4) 0.8592(3) 0.6470(3) 0.0232(8) Uani 1 1 d .
O42 O 0.3924(4) 0.8627(3) 0.5322(3) 0.0262(9) Uani 1 1 d .
N12 N 0.6719(5) 0.4579(4) 0.8122(4) 0.0228(10) Uani 1 1 d .
N22 N 0.2746(5) 1.0342(4) 0.6524(4) 0.0218(10) Uani 1 1 d .
C12 C 0.2913(5) 0.6905(5) 0.7513(4) 0.0182(10) Uani 1 1 d .
C22 C 0.2875(5) 0.5862(4) 0.8003(4) 0.0168(10) Uani 1 1 d .
C32 C 0.1782(6) 0.5467(5) 0.7973(5) 0.0257(12) Uani 1 1 d .
H32 H 0.1788 0.4749 0.8309 0.031 Uiso 1 1 calc R
C42 C 0.0660(6) 0.6152(5) 0.7435(5) 0.0265(12) Uani 1 1 d .
H42 H -0.0119 0.5911 0.7429 0.032 Uiso 1 1 calc R
C52 C 0.0667(5) 0.7183(5) 0.6906(5) 0.0227(11) Uani 1 1 d .
H52 H -0.0076 0.7625 0.6518 0.027 Uiso 1 1 calc R
C62 C 0.1790(5) 0.7541(4) 0.6966(4) 0.0178(10) Uani 1 1 d .
C72 C 0.7008(6) 0.5054(5) 0.9811(5) 0.0290(13) Uani 1 1 d .
H72A H 0.7116 0.4718 1.0510 0.035 Uiso 1 1 calc R
H72B H 0.7538 0.5601 0.9711 0.035 Uiso 1 1 calc R
C82 C 0.7523(6) 0.4050(5) 0.9008(5) 0.0277(12) Uani 1 1 d .
H82 H 0.7316 0.3329 0.9263 0.033 Uiso 1 1 calc R
C92 C 0.9070(6) 0.3668(6) 0.8564(5) 0.0316(14) Uani 1 1 d .
H92A H 0.9522 0.4173 0.8866 0.038 Uiso 1 1 calc R
H92B H 0.9590 0.2807 0.8701 0.038 Uiso 1 1 calc R
C102 C 0.9002(6) 0.3871(5) 0.7413(5) 0.0228(12) Uani 1 1 d .
C112 C 1.0059(6) 0.3615(5) 0.6630(5) 0.0282(13) Uani 1 1 d .
H112 H 1.1000 0.3230 0.6769 0.034 Uiso 1 1 calc R
C122 C 0.9733(6) 0.3927(6) 0.5634(5) 0.0301(13) Uani 1 1 d .
H122 H 1.0457 0.3753 0.5089 0.036 Uiso 1 1 calc R
C132 C 0.8349(7) 0.4497(6) 0.5421(5) 0.0322(13) Uani 1 1 d .
H132 H 0.8146 0.4719 0.4737 0.039 Uiso 1 1 calc R
C142 C 0.7272(6) 0.4740(5) 0.6203(5) 0.0290(13) Uani 1 1 d .
H142 H 0.6329 0.5102 0.6062 0.035 Uiso 1 1 calc R
C152 C 0.7620(6) 0.4434(5) 0.7205(5) 0.0217(11) Uani 1 1 d .
C162 C 0.3566(7) 0.9735(5) 0.4744(5) 0.0316(14) Uani 1 1 d .
H16C H 0.2773 0.9820 0.4345 0.038 Uiso 1 1 calc R
H16D H 0.4366 0.9722 0.4259 0.038 Uiso 1 1 calc R
C172 C 0.3178(6) 1.0786(5) 0.5515(5) 0.0249(12) Uani 1 1 d .
H172 H 0.2378 1.1482 0.5290 0.030 Uiso 1 1 calc R
C182 C 0.4342(7) 1.1242(6) 0.5782(5) 0.0331(14) Uani 1 1 d .
H18C H 0.5271 1.0595 0.5669 0.040 Uiso 1 1 calc R
H18D H 0.4336 1.1950 0.5369 0.040 Uiso 1 1 calc R
C192 C 0.3945(6) 1.1580(5) 0.6902(5) 0.0283(13) Uani 1 1 d .
C202 C 0.4331(7) 1.2287(5) 0.7563(6) 0.0352(16) Uani 1 1 d .
H202 H 0.4940 1.2685 0.7309 0.042 Uiso 1 1 calc R
C212 C 0.3824(8) 1.2409(6) 0.8592(7) 0.0418(18) Uani 1 1 d .
H212 H 0.4086 1.2896 0.9041 0.050 Uiso 1 1 calc R
C222 C 0.2938(7) 1.1827(6) 0.8979(6) 0.0366(15) Uani 1 1 d .
H222 H 0.2608 1.1916 0.9689 0.044 Uiso 1 1 calc R
C232 C 0.2522(6) 1.1111(5) 0.8331(5) 0.0283(13) Uani 1 1 d .
H232 H 0.1904 1.0722 0.8586 0.034 Uiso 1 1 calc R
C242 C 0.3045(6) 1.0997(5) 0.7318(5) 0.0234(12) Uani 1 1 d .
O13 O 0.0482(5) 0.9545(4) 0.9200(4) 0.0385(11) Uani 1 1 d .
C13 C -0.1383(10) 1.0623(9) 0.8225(7) 0.059(2) Uani 1 1 d .
H13A H -0.1570 1.1359 0.8638 0.089 Uiso 1 1 calc R
H13B H -0.2253 1.0623 0.7990 0.089 Uiso 1 1 calc R
H13C H -0.0724 1.0598 0.7627 0.089 Uiso 1 1 calc R
C23 C -0.0778(7) 0.9537(7) 0.8865(6) 0.0407(17) Uani 1 1 d .
H23A H -0.1442 0.9554 0.9468 0.049 Uiso 1 1 calc R
H23B H -0.0596 0.8790 0.8454 0.049 Uiso 1 1 calc R
C33 C 0.1045(9) 0.8575(7) 0.9875(6) 0.0447(18) Uani 1 1 d .
H33A H 0.1165 0.7796 0.9537 0.054 Uiso 1 1 calc R
H33B H 0.0405 0.8680 1.0510 0.054 Uiso 1 1 calc R
C43 C 0.2432(9) 0.8572(7) 1.0138(6) 0.0485(19) Uani 1 1 d .
H43A H 0.3051 0.8486 0.9504 0.073 Uiso 1 1 calc R
H43B H 0.2844 0.7894 1.0587 0.073 Uiso 1 1 calc R
H43C H 0.2299 0.9335 1.0493 0.073 Uiso 1 1 calc R
O14 O 0.9950(5) 0.0030(4) 0.4425(4) 0.0400(11) Uani 1 1 d .
C14 C 0.7874(8) 0.1570(7) 0.5314(7) 0.0483(19) Uani 1 1 d .
H14A H 0.7769 0.2171 0.4774 0.072 Uiso 1 1 calc R
H14B H 0.7532 0.1984 0.5985 0.072 Uiso 1 1 calc R
H14C H 0.7337 0.1065 0.5181 0.072 Uiso 1 1 calc R
C24 C 0.9368(9) 0.0794(8) 0.5316(7) 0.053(2) Uani 1 1 d .
H24A H 0.9908 0.1323 0.5384 0.064 Uiso 1 1 calc R
H24B H 0.9477 0.0280 0.5930 0.064 Uiso 1 1 calc R
C34 C 1.0163(8) 0.0618(7) 0.3529(6) 0.0400(16) Uani 1 1 d .
H34A H 1.0699 0.1133 0.3663 0.048 Uiso 1 1 calc R
H34B H 0.9256 0.1145 0.3308 0.048 Uiso 1 1 calc R
C44 C 1.0935(10) -0.0290(9) 0.2702(7) 0.061(2) Uani 1 1 d .
H44A H 1.1780 -0.0868 0.2953 0.091 Uiso 1 1 calc R
H44B H 1.1186 0.0122 0.2102 0.091 Uiso 1 1 calc R
H44C H 1.0347 -0.0722 0.2505 0.091 Uiso 1 1 calc R

loop_
_atom_site_aniso_label
_atom_site_aniso_U_11
_atom_site_aniso_U_22
_atom_site_aniso_U_33
_atom_site_aniso_U_23
_atom_site_aniso_U_13
_atom_site_aniso_U_12
I1 0.02484(19) 0.0383(2) 0.0433(2) 0.01521(19) -0.00716(17) -0.01804(17)
Pd1 0.0166(2) 0.01522(18) 0.01992(19) 0.00024(16) -0.00111(16) -0.00560(13)
P11 0.0194(6) 0.0177(6) 0.0241(8) -0.0028(5) -0.0012(6) -0.0062(5)
P21 0.0262(7) 0.0172(6) 0.0220(8) -0.0025(5) -0.0019(6) -0.0055(5)
O11 0.025(2) 0.026(2) 0.032(2) -0.0074(17) 0.0009(17) -0.0143(16)
O21 0.0223(19) 0.030(2) 0.027(2) -0.0045(17) -0.0036(17) -0.0039(17)
O31 0.029(2) 0.0223(19) 0.031(2) -0.0030(16) 0.0050(17) -0.0096(16)
O41 0.040(3) 0.027(2) 0.026(2) -0.0028(18) -0.004(2) -0.0060(19)
N11 0.030(2) 0.019(2) 0.023(3) 0.0000(19) -0.001(2) -0.0050(19)
N21 0.026(2) 0.019(2) 0.029(3) -0.0017(19) -0.001(2) -0.0067(19)
C11 0.016(2) 0.018(2) 0.020(3) 0.002(2) 0.001(2) -0.0048(18)
C21 0.023(3) 0.016(2) 0.027(3) 0.009(2) -0.008(2) -0.005(2)
C31 0.026(3) 0.032(3) 0.028(3) 0.010(2) -0.007(2) -0.018(2)
C41 0.018(2) 0.042(3) 0.027(3) 0.015(3) -0.006(2) -0.011(2)
C51 0.025(3) 0.026(3) 0.026(3) 0.006(2) 0.002(2) -0.002(2)
C61 0.023(2) 0.018(2) 0.020(3) 0.006(2) -0.001(2) -0.0044(19)
C71 0.027(3) 0.029(3) 0.026(3) -0.008(2) 0.005(2) -0.002(2)
C81 0.032(3) 0.025(3) 0.030(3) -0.009(2) 0.003(3) -0.006(2)
C91 0.036(3) 0.027(3) 0.043(4) -0.008(3) 0.002(3) 0.001(3)
C101 0.025(3) 0.015(2) 0.034(3) 0.007(2) 0.001(2) -0.003(2)
C111 0.029(3) 0.028(3) 0.046(4) 0.007(3) -0.004(3) -0.009(2)
C121 0.033(3) 0.037(4) 0.040(4) 0.010(3) -0.013(3) -0.014(3)
C131 0.039(4) 0.037(4) 0.031(4) 0.010(3) -0.009(3) -0.010(3)
C141 0.034(3) 0.025(3) 0.024(3) 0.004(2) 0.000(3) -0.009(2)
C151 0.025(3) 0.015(2) 0.031(3) -0.004(2) 0.001(2) -0.004(2)
C161 0.041(4) 0.034(3) 0.043(4) -0.012(3) -0.015(3) -0.012(3)
C171 0.040(3) 0.022(3) 0.033(4) -0.008(2) -0.008(3) -0.008(3)
C181 0.049(4) 0.025(3) 0.058(5) -0.007(3) -0.006(4) -0.023(3)
C191 0.028(3) 0.016(2) 0.045(4) -0.006(2) 0.002(3) -0.007(2)
C201 0.038(4) 0.021(3) 0.055(5) -0.004(3) 0.014(3) -0.010(3)
C211 0.041(4) 0.024(3) 0.047(4) 0.011(3) 0.011(3) 0.000(3)
C221 0.029(3) 0.030(3) 0.040(4) 0.010(3) -0.005(3) -0.002(3)
C231 0.028(3) 0.021(3) 0.034(3) 0.006(2) -0.003(3) -0.007(2)
C241 0.017(2) 0.012(2) 0.036(3) 0.002(2) 0.002(2) -0.0027(19)
I2 0.01982(18) 0.0354(2) 0.0465(3) -0.00692(19) -0.00280(18) -0.01429(16)
Pd2 0.01246(18) 0.01454(17) 0.0234(2) 0.00085(16) -0.00237(16) -0.00441(15)
P12 0.0166(6) 0.0185(6) 0.0223(7) 0.0031(5) -0.0021(5) -0.0042(5)
P22 0.0155(6) 0.0147(6) 0.0274(8) 0.0033(5) -0.0029(5) -0.0041(5)
O12 0.0203(19) 0.0214(19) 0.037(2) 0.0086(17) -0.0071(17) -0.0054(15)
O22 0.027(2) 0.028(2) 0.023(2) 0.0014(17) -0.0034(17) -0.0026(17)
O32 0.0150(17) 0.0203(18) 0.035(2) 0.0071(16) -0.0070(16) -0.0060(14)
O42 0.025(2) 0.0176(18) 0.033(2) 0.0033(16) 0.0001(17) -0.0051(15)
N12 0.017(2) 0.021(2) 0.027(3) 0.005(2) -0.0047(19) -0.0031(18)
N22 0.018(2) 0.013(2) 0.032(3) 0.0043(18) -0.0044(19) -0.0029(17)
C12 0.018(2) 0.017(2) 0.022(3) 0.001(2) -0.008(2) -0.0074(19)
C22 0.011(2) 0.017(2) 0.023(3) 0.0024(19) -0.0024(19) -0.0044(18)
C32 0.030(3) 0.016(2) 0.030(3) -0.001(2) 0.003(2) -0.009(2)
C42 0.020(2) 0.020(2) 0.041(4) -0.003(2) -0.004(2) -0.009(2)
C52 0.015(2) 0.021(2) 0.031(3) -0.009(2) -0.004(2) -0.004(2)
C62 0.022(2) 0.016(2) 0.018(3) -0.0024(19) -0.0013(19) -0.0107(19)
C72 0.028(3) 0.027(3) 0.027(3) 0.005(2) -0.015(2) -0.002(2)
C82 0.025(3) 0.026(3) 0.026(3) 0.008(2) -0.009(2) 0.000(2)
C92 0.022(3) 0.033(3) 0.034(4) 0.003(3) -0.009(3) -0.002(2)
C102 0.021(3) 0.017(2) 0.029(3) -0.002(2) -0.002(2) -0.005(2)
C112 0.023(3) 0.021(3) 0.038(4) -0.003(2) -0.003(2) -0.006(2)
C122 0.026(3) 0.028(3) 0.028(3) -0.006(2) 0.009(2) -0.003(2)
C132 0.038(3) 0.030(3) 0.026(3) -0.003(2) -0.001(3) -0.009(3)
C142 0.027(3) 0.023(3) 0.031(3) -0.005(2) -0.005(2) -0.001(2)
C152 0.018(2) 0.017(2) 0.029(3) -0.001(2) -0.005(2) -0.005(2)
C162 0.036(3) 0.020(3) 0.032(3) 0.009(2) -0.009(3) -0.002(2)
C172 0.027(3) 0.020(3) 0.025(3) 0.008(2) -0.003(2) -0.006(2)
C182 0.029(3) 0.030(3) 0.043(4) 0.007(3) 0.002(3) -0.015(2)
C192 0.025(3) 0.019(3) 0.042(4) 0.008(2) -0.007(3) -0.008(2)
C202 0.035(3) 0.024(3) 0.054(5) 0.009(3) -0.016(3) -0.017(3)
C212 0.049(4) 0.020(3) 0.059(5) 0.002(3) -0.028(4) -0.009(3)
C222 0.041(4) 0.024(3) 0.039(4) -0.002(3) -0.011(3) -0.002(3)
C232 0.025(3) 0.016(2) 0.040(4) 0.006(2) -0.010(3) -0.001(2)
C242 0.020(3) 0.012(2) 0.037(3) 0.007(2) -0.009(2) -0.002(2)
O13 0.047(3) 0.040(3) 0.036(3) -0.003(2) 0.004(2) -0.027(2)
C13 0.053(5) 0.076(6) 0.054(6) -0.005(5) -0.006(4) -0.028(5)
C23 0.032(3) 0.044(4) 0.049(4) -0.022(3) 0.012(3) -0.020(3)
C33 0.066(5) 0.042(4) 0.032(4) 0.000(3) 0.005(4) -0.029(4)
C43 0.059(5) 0.043(4) 0.039(4) -0.003(3) 0.002(4) -0.015(4)
O14 0.041(3) 0.030(2) 0.037(3) 0.000(2) -0.005(2) 0.002(2)
C14 0.036(4) 0.038(4) 0.065(6) -0.014(4) 0.003(4) -0.007(3)
C24 0.049(5) 0.054(5) 0.042(5) -0.010(4) -0.011(4) 0.002(4)
C34 0.037(4) 0.039(4) 0.044(4) 0.007(3) -0.005(3) -0.014(3)
C44 0.058(5) 0.068(6) 0.042(5) 0.000(4) 0.009(4) -0.010(4)

loop_
_atom_type_symbol
_atom_type_description
_atom_type_scat_dispersion_real
_atom_type_scat_dispersion_imag
_atom_type_scat_source
C C 0.0033 0.0016 'International Tables Vol C Tables 4.2.6.8 and 6.1.1.4'
H H 0.0000 0.0000 'International Tables Vol C Tables 4.2.6.8 and 6.1.1.4'
I I -0.4742 1.8119 'International Tables Vol C Tables 4.2.6.8 and 6.1.1.4'
N N 0.0061 0.0033 'International Tables Vol C Tables 4.2.6.8 and 6.1.1.4'
O O 0.0106 0.0060 'International Tables Vol C Tables 4.2.6.8 and 6.1.1.4'
P P 0.1023 0.0942 'International Tables Vol C Tables 4.2.6.8 and 6.1.1.4'
Pd Pd -0.9988 1.0072 'International Tables Vol C Tables 4.2.6.8 and 6.1.1.4'

loop_
_geom_angle_atom_site_label_1
_geom_angle_atom_site_label_2
_geom_angle_atom_site_label_3
_geom_angle
C11 Pd1 P21 80.48(16)
C11 Pd1 P11 80.64(16)
P21 Pd1 P11 161.11(6)
C11 Pd1 I1 176.02(16)
P21 Pd1 I1 98.44(4)
P11 Pd1 I1 100.38(4)
O21 P11 O11 100.7(2)
O21 P11 N11 96.2(2)
O11 P11 N11 106.9(2)
O21 P11 Pd1 124.33(17)
O11 P11 Pd1 105.05(15)
N11 P11 Pd1 121.10(19)
O41 P21 O31 101.0(2)
O41 P21 N21 95.0(2)
O31 P21 N21 107.0(2)
O41 P21 Pd1 122.07(17)
O31 P21 Pd1 105.06(16)
N21 P21 Pd1 124.0(2)
C21 O11 P11 114.6(3)
C71 O21 P11 110.4(4)
C61 O31 P21 115.2(3)
C161 O41 P21 111.6(4)
C151 N11 C81 108.9(5)
C151 N11 P11 123.9(4)
C81 N11 P11 111.4(4)
C241 N21 C171 109.1(5)
C241 N21 P21 129.8(4)
C171 N21 P21 113.4(4)
C21 C11 C61 117.3(5)
C21 C11 Pd1 121.4(4)
C61 C11 Pd1 121.3(4)
C31 C21 C11 123.0(6)
C31 C21 O11 119.1(5)
C11 C21 O11 117.9(5)
C21 C31 C41 118.0(6)
C21 C31 H31 121.0
C41 C31 H31 121.0
C31 C41 C51 121.0(5)
C31 C41 H41 119.5
C51 C41 H41 119.5
C61 C51 C41 118.5(5)
C61 C51 H51 120.7
C41 C51 H51 120.7
C51 C61 O31 120.0(5)
C51 C61 C11 122.1(5)
O31 C61 C11 117.8(5)
O21 C71 C81 106.1(5)
O21 C71 H71A 110.5
C81 C71 H71A 110.5
O21 C71 H71B 110.5
C81 C71 H71B 110.5
H71A C71 H71B 108.7
N11 C81 C71 103.8(5)
N11 C81 C91 105.5(5)
C71 C81 C91 116.0(6)
N11 C81 H81 110.4
C71 C81 H81 110.4
C91 C81 H81 110.4
C101 C91 C81 104.7(5)
C101 C91 H91A 110.8
C81 C91 H91A 110.8
C101 C91 H91B 110.8
C81 C91 H91B 110.8
H91A C91 H91B 108.9
C151 C101 C111 118.4(6)
C151 C101 C91 110.7(6)
C111 C101 C91 130.9(6)
C121 C111 C101 119.0(6)
C121 C111 H111 120.5
C101 C111 H111 120.5
C131 C121 C111 121.4(7)
C131 C121 H121 119.3
C111 C121 H121 119.3
C121 C131 C141 121.1(7)
C121 C131 H131 119.5
C141 C131 H131 119.5
C151 C141 C131 117.3(6)
C151 C141 H141 121.3
C131 C141 H141 121.3
C141 C151 C101 122.7(6)
C141 C151 N11 127.1(5)
C101 C151 N11 110.2(6)
O41 C161 C171 105.7(5)
O41 C161 H16A 110.6
C171 C161 H16A 110.6
O41 C161 H16B 110.6
C171 C161 H16B 110.6
H16A C161 H16B 108.7
N21 C171 C181 104.7(5)
N21 C171 C161 103.3(5)
C181 C171 C161 117.5(6)
N21 C171 H171 110.3
C181 C171 H171 110.3
C161 C171 H171 110.3
C191 C181 C171 103.9(5)
C191 C181 H18A 111.0
C171 C181 H18A 111.0
C191 C181 H18B 111.0
C171 C181 H18B 111.0
H18A C181 H18B 109.0
C201 C191 C241 119.1(6)
C201 C191 C181 131.8(6)
C241 C191 C181 109.1(6)
C211 C201 C191 120.0(6)
C211 C201 H201 120.0
C191 C201 H201 120.0
C201 C211 C221 120.3(7)
C201 C211 H211 119.9
C221 C211 H211 119.9
C231 C221 C211 120.5(7)
C231 C221 H221 119.7
C211 C221 H221 119.7
C241 C231 C221 118.8(6)
C241 C231 H231 120.6
C221 C231 H231 120.6
C231 C241 C191 121.3(6)
C231 C241 N21 128.3(5)
C191 C241 N21 110.4(6)
C12 Pd2 P12 80.54(15)
C12 Pd2 P22 80.06(16)
P12 Pd2 P22 159.87(5)
C12 Pd2 I2 178.86(15)
P12 Pd2 I2 98.32(4)
P22 Pd2 I2 101.06(4)
O22 P12 O12 100.1(2)
O22 P12 N12 95.1(2)
O12 P12 N12 107.0(2)
O22 P12 Pd2 124.13(17)
O12 P12 Pd2 105.64(15)
N12 P12 Pd2 122.09(19)
O42 P22 O32 104.4(2)
O42 P22 N22 97.2(2)
O32 P22 N22 103.5(2)
O42 P22 Pd2 113.29(15)
O32 P22 Pd2 105.27(15)
N22 P22 Pd2 130.40(19)
C22 O12 P12 114.3(3)
C72 O22 P12 111.1(4)
C62 O32 P22 114.5(3)
C162 O42 P22 113.2(4)
C152 N12 C82 110.7(4)
C152 N12 P12 128.5(4)
C82 N12 P12 111.9(4)
C242 N22 C172 107.3(4)
C242 N22 P22 123.0(4)
C172 N22 P22 110.3(4)
C62 C12 C22 117.0(5)
C62 C12 Pd2 121.6(4)
C22 C12 Pd2 121.4(4)
C32 C22 C12 122.7(5)
C32 C22 O12 119.4(5)
C12 C22 O12 117.9(4)
C22 C32 C42 118.3(5)
C22 C32 H32 120.9
C42 C32 H32 120.9
C52 C42 C32 121.2(5)
C52 C42 H42 119.4
C32 C42 H42 119.4
C62 C52 C42 118.0(5)
C62 C52 H52 121.0
C42 C52 H52 121.0
C52 C62 C12 122.8(5)
C52 C62 O32 119.3(5)
C12 C62 O32 117.9(4)
O22 C72 C82 106.3(5)
O22 C72 H72A 110.5
C82 C72 H72A 110.5
O22 C72 H72B 110.5
C82 C72 H72B 110.5
H72A C72 H72B 108.7
N12 C82 C72 103.8(4)
N12 C82 C92 104.6(5)
C72 C82 C92 116.7(6)
N12 C82 H82 110.4
C72 C82 H82 110.4
C92 C82 H82 110.4
C102 C92 C82 104.2(5)
C102 C92 H92A 110.9
C82 C92 H92A 110.9
C102 C92 H92B 110.9
C82 C92 H92B 110.9
H92A C92 H92B 108.9
C112 C102 C152 120.3(6)
C112 C102 C92 129.8(5)
C152 C102 C92 109.9(5)
C102 C112 C122 119.1(6)
C102 C112 H112 120.5
C122 C112 H112 120.5
C112 C122 C132 120.9(6)
C112 C122 H122 119.6
C132 C122 H122 119.6
C142 C132 C122 120.6(6)
C142 C132 H132 119.7
C122 C132 H132 119.7
C132 C142 C152 117.8(6)
C132 C142 H142 121.1
C152 C142 H142 121.1
C102 C152 C142 121.4(6)
C102 C152 N12 110.2(5)
C142 C152 N12 128.4(5)
O42 C162 C172 107.6(5)
O42 C162 H16C 110.2
C172 C162 H16C 110.2
O42 C162 H16D 110.2
C172 C162 H16D 110.2
H16C C162 H16D 108.5
N22 C172 C162 106.4(5)
N22 C172 C182 103.3(5)
C162 C172 C182 118.2(5)
N22 C172 H172 109.5
C162 C172 H172 109.5
C182 C172 H172 109.5
C192 C182 C172 102.2(5)
C192 C182 H18C 111.3
C172 C182 H18C 111.3
C192 C182 H18D 111.3
C172 C182 H18D 111.3
H18C C182 H18D 109.2
C202 C192 C242 118.1(6)
C202 C192 C182 132.5(6)
C242 C192 C182 109.4(5)
C212 C202 C192 119.8(6)
C212 C202 H202 120.1
C192 C202 H202 120.1
C202 C212 C222 120.9(6)
C202 C212 H212 119.6
C222 C212 H212 119.6
C212 C222 C232 120.8(7)
C212 C222 H222 119.6
C232 C222 H222 119.6
C242 C232 C222 117.2(6)
C242 C232 H232 121.4
C222 C232 H232 121.4
C232 C242 C192 123.3(6)
C232 C242 N22 126.9(6)
C192 C242 N22 109.8(5)
C23 O13 C33 111.0(6)
C23 C13 H13A 109.5
C23 C13 H13B 109.5
H13A C13 H13B 109.5
C23 C13 H13C 109.5
H13A C13 H13C 109.5
H13B C13 H13C 109.5
O13 C23 C13 109.0(6)
O13 C23 H23A 109.9
C13 C23 H23A 109.9
O13 C23 H23B 109.9
C13 C23 H23B 109.9
H23A C23 H23B 108.3
O13 C33 C43 108.6(6)
O13 C33 H33A 110.0
C43 C33 H33A 110.0
O13 C33 H33B 110.0
C43 C33 H33B 110.0
H33A C33 H33B 108.4
C33 C43 H43A 109.5
C33 C43 H43B 109.5
H43A C43 H43B 109.5
C33 C43 H43C 109.5
H43A C43 H43C 109.5
H43B C43 H43C 109.5
C34 O14 C24 115.4(6)
C24 C14 H14A 109.5
C24 C14 H14B 109.5
H14A C14 H14B 109.5
C24 C14 H14C 109.5
H14A C14 H14C 109.5
H14B C14 H14C 109.5
O14 C24 C14 115.0(7)
O14 C24 H24A 108.5
C14 C24 H24A 108.5
O14 C24 H24B 108.5
C14 C24 H24B 108.5
H24A C24 H24B 107.5
O14 C34 C44 109.8(6)
O14 C34 H34A 109.7
C44 C34 H34A 109.7
O14 C34 H34B 109.7
C44 C34 H34B 109.7
H34A C34 H34B 108.2
C34 C44 H44A 109.5
C34 C44 H44B 109.5
H44A C44 H44B 109.5
C34 C44 H44C 109.5
H44A C44 H44C 109.5
H44B C44 H44C 109.5

loop_
_geom_bond_atom_site_label_1
_geom_bond_atom_site_label_2
_geom_bond_distance
I1 Pd1 2.6442(5)
Pd1 C11 1.981(5)
Pd1 P21 2.2616(15)
Pd1 P11 2.2640(14)
P11 O21 1.596(5)
P11 O11 1.632(4)
P11 N11 1.675(5)
P21 O41 1.596(5)
P21 O31 1.632(4)
P21 N21 1.657(5)
O11 C21 1.408(7)
O21 C71 1.483(7)
O31 C61 1.391(7)
O41 C161 1.468(8)
N11 C151 1.421(8)
N11 C81 1.509(8)
N21 C241 1.412(8)
N21 C171 1.489(8)
C11 C21 1.395(7)
C11 C61 1.401(7)
C21 C31 1.380(8)
C31 C41 1.402(9)
C31 H31 0.9500
C41 C51 1.409(9)
C41 H41 0.9500
C51 C61 1.382(8)
C51 H51 0.9500
C71 C81 1.527(9)
C71 H71A 0.9900
C71 H71B 0.9900
C81 C91 1.530(9)
C81 H81 1.0000
C91 C101 1.495(10)
C91 H91A 0.9900
C91 H91B 0.9900
C101 C151 1.398(8)
C101 C111 1.407(10)
C111 C121 1.383(11)
C111 H111 0.9500
C121 C131 1.378(10)
C121 H121 0.9500
C131 C141 1.394(9)
C131 H131 0.9500
C141 C151 1.389(9)
C141 H141 0.9500
C161 C171 1.545(10)
C161 H16A 0.9900
C161 H16B 0.9900
C171 C181 1.541(10)
C171 H171 1.0000
C181 C191 1.503(10)
C181 H18A 0.9900
C181 H18B 0.9900
C191 C201 1.388(10)
C191 C241 1.411(8)
C201 C211 1.385(11)
C201 H201 0.9500
C211 C221 1.395(10)
C211 H211 0.9500
C221 C231 1.395(9)
C221 H221 0.9500
C231 C241 1.378(9)
C231 H231 0.9500
I2 Pd2 2.6468(5)
Pd2 C12 1.988(5)
Pd2 P12 2.2574(14)
Pd2 P22 2.2701(14)
P12 O22 1.614(4)
P12 O12 1.636(4)
P12 N12 1.665(5)
P22 O42 1.595(5)
P22 O32 1.632(4)
P22 N22 1.673(5)
O12 C22 1.410(6)
O22 C72 1.461(7)
O32 C62 1.401(6)
O42 C162 1.451(7)
N12 C152 1.418(8)
N12 C82 1.488(7)
N22 C242 1.426(8)
N22 C172 1.500(8)
C12 C62 1.395(7)
C12 C22 1.395(7)
C22 C32 1.378(8)
C32 C42 1.402(8)
C32 H32 0.9500
C42 C52 1.397(8)
C42 H42 0.9500
C52 C62 1.384(7)
C52 H52 0.9500
C72 C82 1.506(9)
C72 H72A 0.9900
C72 H72B 0.9900
C82 C92 1.554(9)
C82 H82 1.0000
C92 C102 1.522(9)
C92 H92A 0.9900
C92 H92B 0.9900
C102 C112 1.375(9)
C102 C152 1.397(8)
C112 C122 1.387(9)
C112 H112 0.9500
C122 C132 1.401(9)
C122 H122 0.9500
C132 C142 1.389(9)
C132 H132 0.9500
C142 C152 1.398(9)
C142 H142 0.9500
C162 C172 1.523(9)
C162 H16C 0.9900
C162 H16D 0.9900
C172 C182 1.559(9)
C172 H172 1.0000
C182 C192 1.500(10)
C182 H18C 0.9900
C182 H18D 0.9900
C192 C202 1.392(9)
C192 C242 1.414(8)
C202 C212 1.385(12)
C202 H202 0.9500
C212 C222 1.391(11)
C212 H212 0.9500
C222 C232 1.406(9)
C222 H222 0.9500
C232 C242 1.369(10)
C232 H232 0.9500
O13 C23 1.421(8)
O13 C33 1.422(9)
C13 C23 1.495(13)
C13 H13A 0.9800
C13 H13B 0.9800
C13 H13C 0.9800
C23 H23A 0.9900
C23 H23B 0.9900
C33 C43 1.509(12)
C33 H33A 0.9900
C33 H33B 0.9900
C43 H43A 0.9800
C43 H43B 0.9800
C43 H43C 0.9800
O14 C34 1.393(9)
O14 C24 1.427(9)
C14 C24 1.489(10)
C14 H14A 0.9800
C14 H14B 0.9800
C14 H14C 0.9800
C24 H24A 0.9900
C24 H24B 0.9900
C34 C44 1.486(11)
C34 H34A 0.9900
C34 H34B 0.9900
C44 H44A 0.9800
C44 H44B 0.9800
C44 H44C 0.9800

loop_
_geom_torsion_atom_site_label_1
_geom_torsion_atom_site_label_2
_geom_torsion_atom_site_label_3
_geom_torsion_atom_site_label_4
_geom_torsion
C11 Pd1 P11 O21 -119.7(3)
P21 Pd1 P11 O21 -120.8(2)
I1 Pd1 P11 O21 64.2(2)
C11 Pd1 P11 O11 -5.0(2)
P21 Pd1 P11 O11 -6.1(3)
I1 Pd1 P11 O11 178.92(17)
C11 Pd1 P11 N11 115.9(3)
P21 Pd1 P11 N11 114.8(3)
I1 Pd1 P11 N11 -60.2(2)
C11 Pd1 P21 O41 -117.3(3)
P11 Pd1 P21 O41 -116.2(3)
I1 Pd1 P21 O41 58.8(2)
C11 Pd1 P21 O31 -3.6(2)
P11 Pd1 P21 O31 -2.5(3)
I1 Pd1 P21 O31 172.56(17)
C11 Pd1 P21 N21 119.5(3)
P11 Pd1 P21 N21 120.6(3)
I1 Pd1 P21 N21 -64.3(2)
O21 P11 O11 C21 137.8(4)
N11 P11 O11 C21 -122.2(4)
Pd1 P11 O11 C21 7.6(4)
O11 P11 O21 C71 131.6(4)
N11 P11 O21 C71 23.0(4)
Pd1 P11 O21 C71 -111.7(4)
O41 P21 O31 C61 131.1(4)
N21 P21 O31 C61 -130.1(4)
Pd1 P21 O31 C61 3.4(4)
O31 P21 O41 C161 132.1(4)
N21 P21 O41 C161 23.7(5)
Pd1 P21 O41 C161 -112.1(4)
O21 P11 N11 C151 -135.4(5)
O11 P11 N11 C151 121.3(5)
Pd1 P11 N11 C151 1.3(6)
O21 P11 N11 C81 -2.4(4)
O11 P11 N11 C81 -105.7(4)
Pd1 P11 N11 C81 134.3(4)
O41 P21 N21 C241 -149.8(5)
O31 P21 N21 C241 107.1(5)
Pd1 P21 N21 C241 -15.2(6)
O41 P21 N21 C171 -4.1(5)
O31 P21 N21 C171 -107.3(4)
Pd1 P21 N21 C171 130.5(4)
P21 Pd1 C11 C21 -178.2(5)
P11 Pd1 C11 C21 2.2(4)
P21 Pd1 C11 C61 3.8(4)
P11 Pd1 C11 C61 -175.8(4)
C61 C11 C21 C31 -1.0(8)
Pd1 C11 C21 C31 -179.1(4)
C61 C11 C21 O11 -179.9(5)
Pd1 C11 C21 O11 2.1(7)
P11 O11 C21 C31 174.2(4)
P11 O11 C21 C11 -6.8(6)
C11 C21 C31 C41 0.5(9)
O11 C21 C31 C41 179.3(5)
C21 C31 C41 C51 -0.2(9)
C31 C41 C51 C61 0.6(8)
C41 C51 C61 O31 -178.8(5)
C41 C51 C61 C11 -1.1(8)
P21 O31 C61 C51 176.9(4)
P21 O31 C61 C11 -0.8(6)
C21 C11 C61 C51 1.3(8)
Pd1 C11 C61 C51 179.4(4)
C21 C11 C61 O31 179.0(5)
Pd1 C11 C61 O31 -2.9(7)
P11 O21 C71 C81 -36.4(6)
C151 N11 C81 C71 122.5(5)
P11 N11 C81 C71 -17.6(6)
C151 N11 C81 C91 0.1(7)
P11 N11 C81 C91 -140.1(5)
O21 C71 C81 N11 32.2(6)
O21 C71 C81 C91 147.4(5)
N11 C81 C91 C101 1.2(7)
C71 C81 C91 C101 -113.0(6)
C81 C91 C101 C151 -2.2(7)
C81 C91 C101 C111 178.7(6)
C151 C101 C111 C121 0.9(9)
C91 C101 C111 C121 179.9(7)
C101 C111 C121 C131 -2.3(10)
C111 C121 C131 C141 2.0(11)
C121 C131 C141 C151 -0.2(10)
C131 C141 C151 C101 -1.1(9)
C131 C141 C151 N11 178.0(6)
C111 C101 C151 C141 0.8(9)
C91 C101 C151 C141 -178.4(6)
C111 C101 C151 N11 -178.5(5)
C91 C101 C151 N11 2.3(7)
C81 N11 C151 C141 179.3(6)
P11 N11 C151 C141 -46.7(8)
C81 N11 C151 C101 -1.5(6)
P11 N11 C151 C101 132.5(5)
P21 O41 C161 C171 -35.3(7)
C241 N21 C171 C181 14.3(6)
P21 N21 C171 C181 -138.4(5)
C241 N21 C171 C161 137.8(5)
P21 N21 C171 C161 -14.9(7)
O41 C161 C171 N21 29.5(7)
O41 C161 C171 C181 144.2(6)
N21 C171 C181 C191 -16.5(7)
C161 C171 C181 C191 -130.3(6)
C171 C181 C191 C201 -168.5(7)
C171 C181 C191 C241 13.6(7)
C241 C191 C201 C211 0.7(9)
C181 C191 C201 C211 -177.1(7)
C191 C201 C211 C221 -0.2(10)
C201 C211 C221 C231 0.1(10)
C211 C221 C231 C241 -0.5(9)
C221 C231 C241 C191 1.0(9)
C221 C231 C241 N21 -176.3(6)
C201 C191 C241 C231 -1.1(9)
C181 C191 C241 C231 177.2(6)
C201 C191 C241 N21 176.7(5)
C181 C191 C241 N21 -5.1(7)
C171 N21 C241 C231 171.4(6)
P21 N21 C241 C231 -41.8(9)
C171 N21 C241 C191 -6.1(6)
P21 N21 C241 C191 140.6(5)
C12 Pd2 P12 O22 -117.0(3)
P22 Pd2 P12 O22 -132.6(2)
I2 Pd2 P12 O22 63.1(2)
C12 Pd2 P12 O12 -2.8(2)
P22 Pd2 P12 O12 -18.4(2)
I2 Pd2 P12 O12 177.34(17)
C12 Pd2 P12 N12 119.6(3)
P22 Pd2 P12 N12 103.9(3)
I2 Pd2 P12 N12 -60.3(2)
C12 Pd2 P22 O42 -107.6(2)
P12 Pd2 P22 O42 -92.0(2)
I2 Pd2 P22 O42 72.17(18)
C12 Pd2 P22 O32 5.9(2)
P12 Pd2 P22 O32 21.5(2)
I2 Pd2 P22 O32 -174.34(16)
C12 Pd2 P22 N22 129.3(3)
P12 Pd2 P22 N22 145.0(3)
I2 Pd2 P22 N22 -50.9(2)
O22 P12 O12 C22 134.5(4)
N12 P12 O12 C22 -126.9(4)
Pd2 P12 O12 C22 4.6(4)
O12 P12 O22 C72 127.1(4)
N12 P12 O22 C72 18.8(4)
Pd2 P12 O22 C72 -116.0(4)
O42 P22 O32 C62 111.0(4)
N22 P22 O32 C62 -147.8(4)
Pd2 P22 O32 C62 -8.6(4)
O32 P22 O42 C162 93.5(4)
N22 P22 O42 C162 -12.6(4)
Pd2 P22 O42 C162 -152.5(4)
O22 P12 N12 C152 -141.1(5)
O12 P12 N12 C152 116.6(5)
Pd2 P12 N12 C152 -5.0(6)
O22 P12 N12 C82 2.7(4)
O12 P12 N12 C82 -99.5(4)
Pd2 P12 N12 C82 138.8(4)
O42 P22 N22 C242 -130.5(5)
O32 P22 N22 C242 122.8(5)
Pd2 P22 N22 C242 -1.3(6)
O42 P22 N22 C172 -2.3(4)
O32 P22 N22 C172 -109.1(4)
Pd2 P22 N22 C172 126.8(3)
P12 Pd2 C12 C62 -177.6(5)
P22 Pd2 C12 C62 -3.0(4)
P12 Pd2 C12 C22 0.8(4)
P22 Pd2 C12 C22 175.4(5)
C62 C12 C22 C32 -1.0(8)
Pd2 C12 C22 C32 -179.5(4)
C62 C12 C22 O12 -179.6(5)
Pd2 C12 C22 O12 1.9(7)
P12 O12 C22 C32 176.9(4)
P12 O12 C22 C12 -4.5(6)
C12 C22 C32 C42 -0.5(9)
O12 C22 C32 C42 178.0(5)
C22 C32 C42 C52 2.5(9)
C32 C42 C52 C62 -2.8(9)
C42 C52 C62 C12 1.1(8)
C42 C52 C62 O32 -178.1(5)
C22 C12 C62 C52 0.7(8)
Pd2 C12 C62 C52 179.2(4)
C22 C12 C62 O32 179.9(5)
Pd2 C12 C62 O32 -1.6(7)
P22 O32 C62 C52 -173.4(4)
P22 O32 C62 C12 7.3(6)
P12 O22 C72 C82 -34.3(6)
C152 N12 C82 C72 128.6(5)
P12 N12 C82 C72 -21.9(6)
C152 N12 C82 C92 5.8(6)
P12 N12 C82 C92 -144.7(4)
O22 C72 C82 N12 33.7(6)
O22 C72 C82 C92 148.1(5)
N12 C82 C92 C102 -7.1(6)
C72 C82 C92 C102 -121.1(5)
C82 C92 C102 C112 -175.5(6)
C82 C92 C102 C152 6.4(7)
C152 C102 C112 C122 0.2(9)
C92 C102 C112 C122 -177.8(6)
C102 C112 C122 C132 0.1(9)
C112 C122 C132 C142 -1.3(10)
C122 C132 C142 C152 2.1(9)
C112 C102 C152 C142 0.7(9)
C92 C102 C152 C142 179.0(5)
C112 C102 C152 N12 178.6(5)
C92 C102 C152 N12 -3.0(7)
C132 C142 C152 C102 -1.8(9)
C132 C142 C152 N12 -179.3(6)
C82 N12 C152 C102 -1.9(6)
P12 N12 C152 C102 142.3(5)
C82 N12 C152 C142 175.9(6)
P12 N12 C152 C142 -39.9(9)
P22 O42 C162 C172 23.0(6)
C242 N22 C172 C162 151.5(5)
P22 N22 C172 C162 15.2(5)
C242 N22 C172 C182 26.4(5)
P22 N22 C172 C182 -109.9(4)
O42 C162 C172 N22 -23.1(6)
O42 C162 C172 C182 92.3(6)
N22 C172 C182 C192 -27.2(5)
C162 C172 C182 C192 -144.3(5)
C172 C182 C192 C202 -163.2(6)
C172 C182 C192 C242 19.5(6)
C242 C192 C202 C212 -0.5(9)
C182 C192 C202 C212 -177.7(6)
C192 C202 C212 C222 0.4(10)
C202 C212 C222 C232 -0.6(10)
C212 C222 C232 C242 1.1(9)
C222 C232 C242 C192 -1.3(8)
C222 C232 C242 N22 -178.6(5)
C202 C192 C242 C232 1.1(9)
C182 C192 C242 C232 178.8(5)
C202 C192 C242 N22 178.7(5)
C182 C192 C242 N22 -3.5(6)
C172 N22 C242 C232 162.5(5)
P22 N22 C242 C232 -68.1(7)
C172 N22 C242 C192 -15.0(6)
P22 N22 C242 C192 114.4(5)
C33 O13 C23 C13 175.7(6)
C23 O13 C33 C43 175.7(6)
C34 O14 C24 C14 72.1(10)
C24 O14 C34 C44 172.7(7)
